data_4036342
loop_
_publ_author_name
'Yang, Daoshan'
'Yan, Kelu'
'Wei, Wei'
'Li, Guoqing'
'Lu, Shenglei'
'Zhao, Caixia'
'Tian, Laijin'
'Wang, Hua'

_publ_section_title
;
 Catalyst-Free Regioselective C-3 Thiocyanation of Imidazopyridines.
;
_journal_issue 21
_journal_name_full 'The Journal of organic chemistry'
_journal_page_first 11073
_journal_page_last 11079
_journal_paper_doi 10.1021/acs.joc.5b01637
_journal_volume 80
_journal_year 2015
_chemical_formula_sum 'C15 H10 Cl N3 S'
_chemical_formula_weight 299.77
_space_group_IT_number 2
_space_group_name_Hall '-P 1'
_space_group_name_H-M_alt 'P -1'
_symmetry_cell_setting triclinic
_symmetry_space_group_name_H-M 'P -1'
_atom_sites_solution_hydrogens geom
_atom_sites_solution_primary direct
_atom_sites_solution_secondary difmap
_audit_creation_method SHELXL-97
_cell_angle_alpha 111.106(2)
_cell_angle_beta 90.784(3)
_cell_angle_gamma 95.671(3)
_cell_formula_units_Z 4
_cell_length_a 9.1730(15)
_cell_length_b 11.6089(19)
_cell_length_c 13.862(2)
_cell_measurement_reflns_used 2784
_cell_measurement_temperature 295(2)
_cell_measurement_theta_max 25.10
_cell_measurement_theta_min 2.66
_cell_volume 1368.4(4)
_computing_cell_refinement 'SAINT (Bruker, 2002)'
_computing_data_collection 'SMART (Bruker, 2002)'
_computing_data_reduction SAINT
_computing_molecular_graphics 'ORTEP-3 for Windows (Farrugia, 1997)'
_computing_publication_material SHELXL97
_computing_structure_refinement 'SHELXL97 (Sheldrick, 2008)'
_computing_structure_solution 'SHELXS97 (Sheldrick, 2008)'
_diffrn_ambient_temperature 295(2)
_diffrn_measured_fraction_theta_full 0.987
_diffrn_measured_fraction_theta_max 0.987
_diffrn_measurement_device_type 'Bruker apex CCD'
_diffrn_measurement_method '\f and \w'
_diffrn_radiation_monochromator graphite
_diffrn_radiation_source 'fine-focus sealed tube'
_diffrn_radiation_type MoK\a
_diffrn_radiation_wavelength 0.71073
_diffrn_reflns_av_R_equivalents 0.0417
_diffrn_reflns_av_sigmaI/netI 0.0757
_diffrn_reflns_limit_h_max 11
_diffrn_reflns_limit_h_min -11
_diffrn_reflns_limit_k_max 14
_diffrn_reflns_limit_k_min -14
_diffrn_reflns_limit_l_max 17
_diffrn_reflns_limit_l_min -17
_diffrn_reflns_number 10639
_diffrn_reflns_theta_full 26.00
_diffrn_reflns_theta_max 26.00
_diffrn_reflns_theta_min 1.58
_exptl_absorpt_coefficient_mu 0.423
_exptl_absorpt_correction_T_max 0.9431
_exptl_absorpt_correction_T_min 0.9127
_exptl_absorpt_correction_type multi-scan
_exptl_absorpt_process_details 'SADABS (Bruker 2002)'
_exptl_crystal_colour colorless
_exptl_crystal_density_diffrn 1.455
_exptl_crystal_density_method 'not measured'
_exptl_crystal_description block
_exptl_crystal_F_000 616
_exptl_crystal_size_max 0.22
_exptl_crystal_size_mid 0.20
_exptl_crystal_size_min 0.14
_refine_diff_density_max 0.333
_refine_diff_density_min -0.298
_refine_diff_density_rms 0.053
_refine_ls_extinction_method none
_refine_ls_goodness_of_fit_ref 1.026
_refine_ls_hydrogen_treatment constr
_refine_ls_matrix_type full
_refine_ls_number_parameters 363
_refine_ls_number_reflns 5317
_refine_ls_number_restraints 0
_refine_ls_restrained_S_all 1.026
_refine_ls_R_factor_all 0.0725
_refine_ls_R_factor_gt 0.0525
_refine_ls_shift/su_max 0.001
_refine_ls_shift/su_mean 0.000
_refine_ls_structure_factor_coef Fsqd
_refine_ls_weighting_details 'calc w=1/[\s^2^(Fo^2^)+(0.0531P)^2^+0.0689P] where P=(Fo^2^+2Fc^2^)/3'
_refine_ls_weighting_scheme calc
_refine_ls_wR_factor_gt 0.1231
_refine_ls_wR_factor_ref 0.1332
_reflns_number_gt 3949
_reflns_number_total 5317
_reflns_threshold_expression >2sigma(I)
_cod_data_source_file jo5b01637_si_001.cif
_cod_data_source_block sad
_cod_original_sg_symbol_H-M P-1
_cod_database_code 4036342

loop_
_symmetry_equiv_pos_as_xyz
'x, y, z'
'-x, -y, -z'

loop_
_atom_site_label
_atom_site_type_symbol
_atom_site_fract_x
_atom_site_fract_y
_atom_site_fract_z
_atom_site_U_iso_or_equiv
_atom_site_adp_type
_atom_site_occupancy
_atom_site_symmetry_multiplicity
_atom_site_calc_flag
_atom_site_refinement_flags
C1 C 0.5583(3) 0.8091(2) 0.2909(2) 0.0424(6) Uani 1 1 d .
H1 H 0.5609 0.8157 0.2261 0.051 Uiso 1 1 calc R
C2 C 0.6363(3) 0.8957(3) 0.3723(2) 0.0479(7) Uani 1 1 d .
C3 C 0.7263(3) 1.0037(3) 0.3606(3) 0.0634(9) Uani 1 1 d .
H3A H 0.7139 1.0003 0.2907 0.095 Uiso 1 1 calc R
H3B H 0.8278 1.0008 0.3763 0.095 Uiso 1 1 calc R
H3C H 0.6950 1.0796 0.4073 0.095 Uiso 1 1 calc R
C4 C 0.6282(3) 0.8817(3) 0.4696(2) 0.0549(8) Uani 1 1 d .
H4 H 0.6796 0.9417 0.5269 0.066 Uiso 1 1 calc R
C5 C 0.5488(3) 0.7846(3) 0.4819(2) 0.0517(7) Uani 1 1 d .
H5 H 0.5483 0.7764 0.5463 0.062 Uiso 1 1 calc R
C6 C 0.4668(3) 0.6957(2) 0.39686(19) 0.0401(6) Uani 1 1 d .
C7 C 0.3228(3) 0.5467(2) 0.28928(19) 0.0373(6) Uani 1 1 d .
C8 C 0.3830(3) 0.6149(2) 0.23284(18) 0.0365(6) Uani 1 1 d .
C9 C 0.2830(3) 0.7003(3) 0.0983(2) 0.0435(6) Uani 1 1 d .
C10 C 0.2159(3) 0.4355(2) 0.25355(19) 0.0385(6) Uani 1 1 d .
C11 C 0.2213(3) 0.3461(2) 0.2971(2) 0.0426(6) Uani 1 1 d .
H11 H 0.2913 0.3569 0.3497 0.051 Uiso 1 1 calc R
C12 C 0.1228(3) 0.2415(3) 0.2625(2) 0.0502(7) Uani 1 1 d .
C13 C 0.0168(3) 0.2229(3) 0.1864(3) 0.0609(8) Uani 1 1 d .
H13 H -0.0490 0.1511 0.1636 0.073 Uiso 1 1 calc R
C14 C 0.0100(3) 0.3135(3) 0.1443(2) 0.0581(8) Uani 1 1 d .
H14 H -0.0616 0.3027 0.0927 0.070 Uiso 1 1 calc R
C15 C 0.1069(3) 0.4186(3) 0.1773(2) 0.0485(7) Uani 1 1 d .
H15 H 0.1001 0.4792 0.1487 0.058 Uiso 1 1 calc R
C16 C 0.1220(3) 0.3554(2) 0.6545(2) 0.0453(7) Uani 1 1 d .
H16 H 0.1084 0.3531 0.5873 0.054 Uiso 1 1 calc R
C17 C 0.0465(3) 0.2694(2) 0.6847(2) 0.0470(7) Uani 1 1 d .
C18 C -0.0644(4) 0.1727(3) 0.6118(3) 0.0698(10) Uani 1 1 d .
H18A H -0.0711 0.1861 0.5475 0.105 Uiso 1 1 calc R
H18B H -0.1584 0.1782 0.6418 0.105 Uiso 1 1 calc R
H18C H -0.0348 0.0917 0.5992 0.105 Uiso 1 1 calc R
C19 C 0.0701(3) 0.2753(3) 0.7873(2) 0.0482(7) Uani 1 1 d .
H19 H 0.0200 0.2154 0.8083 0.058 Uiso 1 1 calc R
C20 C 0.1635(3) 0.3658(2) 0.8557(2) 0.0451(7) Uani 1 1 d .
H20 H 0.1772 0.3683 0.9231 0.054 Uiso 1 1 calc R
C21 C 0.2395(3) 0.4553(2) 0.82465(19) 0.0364(6) Uani 1 1 d .
C22 C 0.3035(3) 0.5454(2) 0.71326(19) 0.0385(6) Uani 1 1 d .
C23 C 0.1896(3) 0.6164(3) 0.5706(2) 0.0536(8) Uani 1 1 d .
C24 C 0.3701(3) 0.6116(2) 0.81017(18) 0.0359(6) Uani 1 1 d .
C25 C 0.4668(3) 0.7287(2) 0.84566(19) 0.0360(6) Uani 1 1 d .
C26 C 0.5662(3) 0.7533(2) 0.9276(2) 0.0410(6) Uani 1 1 d .
H26 H 0.5720 0.6956 0.9594 0.049 Uiso 1 1 calc R
C27 C 0.6565(3) 0.8628(2) 0.9624(2) 0.0442(6) Uani 1 1 d .
C28 C 0.6516(3) 0.9498(3) 0.9173(2) 0.0536(7) Uani 1 1 d .
H28 H 0.7148 1.0232 0.9407 0.064 Uiso 1 1 calc R
C29 C 0.5506(3) 0.9255(3) 0.8365(2) 0.0589(8) Uani 1 1 d .
H29 H 0.5443 0.9841 0.8057 0.071 Uiso 1 1 calc R
C30 C 0.4593(3) 0.8172(3) 0.8005(2) 0.0486(7) Uani 1 1 d .
H30 H 0.3918 0.8025 0.7456 0.058 Uiso 1 1 calc R
Cl1 Cl 0.13288(10) 0.12784(8) 0.31621(8) 0.0757(3) Uani 1 1 d .
Cl2 Cl 0.78141(10) 0.89248(7) 1.06604(6) 0.0687(3) Uani 1 1 d .
N1 N 0.3763(2) 0.5958(2) 0.38919(16) 0.0413(5) Uani 1 1 d .
N2 N 0.4754(2) 0.71166(19) 0.30339(15) 0.0369(5) Uani 1 1 d .
N3 N 0.2208(3) 0.7794(3) 0.0979(2) 0.0688(8) Uani 1 1 d .
N4 N 0.3317(2) 0.55476(19) 0.87757(16) 0.0389(5) Uani 1 1 d .
N5 N 0.2184(2) 0.44561(19) 0.72335(15) 0.0371(5) Uani 1 1 d .
N6 N 0.0921(4) 0.6594(4) 0.5539(2) 0.0955(11) Uani 1 1 d .
S1 S 0.38226(7) 0.58575(6) 0.10139(5) 0.04073(19) Uani 1 1 d .
S2 S 0.33875(7) 0.55235(7) 0.59241(5) 0.0437(2) Uani 1 1 d .

loop_
_atom_site_aniso_label
_atom_site_aniso_U_11
_atom_site_aniso_U_22
_atom_site_aniso_U_33
_atom_site_aniso_U_23
_atom_site_aniso_U_13
_atom_site_aniso_U_12
C1 0.0450(15) 0.0484(16) 0.0380(15) 0.0210(13) 0.0015(12) 0.0042(13)
C2 0.0451(16) 0.0531(17) 0.0436(17) 0.0170(14) -0.0065(13) -0.0005(13)
C3 0.064(2) 0.061(2) 0.063(2) 0.0245(17) -0.0093(16) -0.0128(16)
C4 0.0595(19) 0.0578(19) 0.0420(17) 0.0150(15) -0.0115(14) -0.0039(15)
C5 0.0611(18) 0.0610(19) 0.0344(16) 0.0208(14) -0.0066(13) 0.0008(15)
C6 0.0434(15) 0.0522(16) 0.0295(14) 0.0201(13) 0.0012(11) 0.0077(13)
C7 0.0400(14) 0.0420(14) 0.0331(14) 0.0161(12) 0.0012(11) 0.0101(12)
C8 0.0435(14) 0.0384(14) 0.0280(13) 0.0126(11) -0.0014(11) 0.0047(12)
C9 0.0473(15) 0.0492(17) 0.0387(16) 0.0228(14) 0.0008(12) 0.0009(13)
C10 0.0398(14) 0.0443(15) 0.0338(14) 0.0161(12) 0.0052(11) 0.0079(12)
C11 0.0411(14) 0.0522(17) 0.0412(15) 0.0249(13) 0.0043(12) 0.0061(13)
C12 0.0509(17) 0.0499(17) 0.0552(18) 0.0258(15) 0.0076(14) 0.0040(14)
C13 0.0505(18) 0.059(2) 0.069(2) 0.0199(17) 0.0019(16) -0.0040(15)
C14 0.0459(17) 0.071(2) 0.058(2) 0.0258(17) -0.0104(14) 0.0012(16)
C15 0.0461(16) 0.0552(17) 0.0495(17) 0.0259(14) -0.0038(13) 0.0053(14)
C16 0.0514(16) 0.0498(17) 0.0343(15) 0.0149(13) -0.0089(12) 0.0063(14)
C17 0.0491(16) 0.0412(15) 0.0478(17) 0.0138(13) -0.0069(13) 0.0027(13)
C18 0.074(2) 0.058(2) 0.074(2) 0.0249(18) -0.0237(18) -0.0090(17)
C19 0.0498(16) 0.0481(16) 0.0517(18) 0.0262(14) -0.0006(14) -0.0017(13)
C20 0.0533(16) 0.0511(17) 0.0388(16) 0.0257(14) 0.0038(13) 0.0053(14)
C21 0.0409(14) 0.0427(14) 0.0300(14) 0.0183(12) -0.0019(11) 0.0054(12)
C22 0.0407(14) 0.0469(15) 0.0356(14) 0.0235(12) 0.0019(11) 0.0080(12)
C23 0.0625(19) 0.076(2) 0.0370(16) 0.0342(16) 0.0105(14) 0.0237(17)
C24 0.0403(14) 0.0443(15) 0.0300(14) 0.0205(12) 0.0010(11) 0.0093(12)
C25 0.0407(14) 0.0363(14) 0.0352(14) 0.0171(12) 0.0049(11) 0.0070(11)
C26 0.0514(15) 0.0378(15) 0.0384(15) 0.0189(12) 0.0025(12) 0.0057(12)
C27 0.0503(16) 0.0431(16) 0.0398(16) 0.0165(13) -0.0003(12) 0.0027(13)
C28 0.0605(18) 0.0429(16) 0.059(2) 0.0233(15) -0.0008(16) -0.0041(14)
C29 0.074(2) 0.0518(18) 0.065(2) 0.0382(16) 0.0000(17) 0.0065(16)
C30 0.0577(17) 0.0509(17) 0.0446(17) 0.0265(14) -0.0055(13) 0.0064(14)
Cl1 0.0829(6) 0.0650(5) 0.0982(7) 0.0535(5) 0.0122(5) 0.0031(5)
Cl2 0.0809(6) 0.0605(5) 0.0611(5) 0.0242(4) -0.0267(4) -0.0129(4)
N1 0.0473(13) 0.0494(13) 0.0307(12) 0.0189(10) 0.0020(10) 0.0051(11)
N2 0.0409(12) 0.0438(12) 0.0284(11) 0.0157(10) 0.0006(9) 0.0052(10)
N3 0.0758(19) 0.0703(18) 0.080(2) 0.0457(17) 0.0161(16) 0.0256(16)
N4 0.0465(12) 0.0431(12) 0.0306(11) 0.0180(10) -0.0024(9) 0.0041(10)
N5 0.0417(12) 0.0424(12) 0.0311(11) 0.0182(10) -0.0008(9) 0.0050(10)
N6 0.094(2) 0.155(3) 0.072(2) 0.068(2) 0.0237(18) 0.069(2)
S1 0.0537(4) 0.0430(4) 0.0288(4) 0.0167(3) 0.0008(3) 0.0070(3)
S2 0.0487(4) 0.0579(4) 0.0333(4) 0.0258(3) 0.0046(3) 0.0113(3)

loop_
_atom_type_symbol
_atom_type_description
_atom_type_scat_dispersion_real
_atom_type_scat_dispersion_imag
_atom_type_scat_source
C C 0.0033 0.0016 'International Tables Vol C Tables 4.2.6.8 and 6.1.1.4'
H H 0.0000 0.0000 'International Tables Vol C Tables 4.2.6.8 and 6.1.1.4'
N N 0.0061 0.0033 'International Tables Vol C Tables 4.2.6.8 and 6.1.1.4'
S S 0.1246 0.1234 'International Tables Vol C Tables 4.2.6.8 and 6.1.1.4'
Cl Cl 0.1484 0.1585 'International Tables Vol C Tables 4.2.6.8 and 6.1.1.4'

loop_
_geom_angle_atom_site_label_1
_geom_angle_atom_site_label_2
_geom_angle_atom_site_label_3
_geom_angle
C2 C1 N2 120.2(2)
C2 C1 H1 119.9
N2 C1 H1 119.9
C1 C2 C4 117.8(3)
C1 C2 C3 121.0(3)
C4 C2 C3 121.2(3)
C2 C3 H3A 109.5
C2 C3 H3B 109.5
H3A C3 H3B 109.5
C2 C3 H3C 109.5
H3A C3 H3C 109.5
H3B C3 H3C 109.5
C5 C4 C2 122.3(3)
C5 C4 H4 118.8
C2 C4 H4 118.8
C4 C5 C6 119.4(3)
C4 C5 H5 120.3
C6 C5 H5 120.3
N1 C6 N2 111.4(2)
N1 C6 C5 131.3(2)
N2 C6 C5 117.3(2)
N1 C7 C8 110.9(2)
N1 C7 C10 120.8(2)
C8 C7 C10 128.3(2)
C7 C8 N2 105.2(2)
C7 C8 S1 132.3(2)
N2 C8 S1 121.65(18)
N3 C9 S1 177.7(3)
C11 C10 C15 118.9(2)
C11 C10 C7 119.7(2)
C15 C10 C7 121.4(2)
C12 C11 C10 119.6(3)
C12 C11 H11 120.2
C10 C11 H11 120.2
C11 C12 C13 122.0(3)
C11 C12 Cl1 119.2(2)
C13 C12 Cl1 118.8(2)
C12 C13 C14 118.3(3)
C12 C13 H13 120.9
C14 C13 H13 120.9
C15 C14 C13 121.0(3)
C15 C14 H14 119.5
C13 C14 H14 119.5
C14 C15 C10 120.2(3)
C14 C15 H15 119.9
C10 C15 H15 119.9
C17 C16 N5 119.6(2)
C17 C16 H16 120.2
N5 C16 H16 120.2
C16 C17 C19 118.7(2)
C16 C17 C18 120.5(3)
C19 C17 C18 120.7(3)
C17 C18 H18A 109.5
C17 C18 H18B 109.5
H18A C18 H18B 109.5
C17 C18 H18C 109.5
H18A C18 H18C 109.5
H18B C18 H18C 109.5
C20 C19 C17 121.5(3)
C20 C19 H19 119.2
C17 C19 H19 119.2
C19 C20 C21 119.5(2)
C19 C20 H20 120.3
C21 C20 H20 120.3
N4 C21 N5 111.2(2)
N4 C21 C20 130.8(2)
N5 C21 C20 118.0(2)
C24 C22 N5 105.7(2)
C24 C22 S2 131.3(2)
N5 C22 S2 121.57(19)
N6 C23 S2 178.1(3)
N4 C24 C22 110.6(2)
N4 C24 C25 120.0(2)
C22 C24 C25 129.4(2)
C26 C25 C30 118.8(2)
C26 C25 C24 119.2(2)
C30 C25 C24 122.1(2)
C27 C26 C25 119.9(2)
C27 C26 H26 120.0
C25 C26 H26 120.0
C26 C27 C28 121.8(3)
C26 C27 Cl2 119.3(2)
C28 C27 Cl2 118.9(2)
C27 C28 C29 118.0(3)
C27 C28 H28 121.0
C29 C28 H28 121.0
C30 C29 C28 121.4(3)
C30 C29 H29 119.3
C28 C29 H29 119.3
C29 C30 C25 120.2(3)
C29 C30 H30 119.9
C25 C30 H30 119.9
C6 N1 C7 106.0(2)
C1 N2 C6 123.1(2)
C1 N2 C8 130.4(2)
C6 N2 C8 106.5(2)
C21 N4 C24 106.1(2)
C16 N5 C21 122.5(2)
C16 N5 C22 130.9(2)
C21 N5 C22 106.5(2)
C9 S1 C8 98.81(12)
C23 S2 C22 100.52(12)

loop_
_geom_bond_atom_site_label_1
_geom_bond_atom_site_label_2
_geom_bond_distance
C1 C2 1.347(4)
C1 N2 1.364(3)
C1 H1 0.9300
C2 C4 1.417(4)
C2 C3 1.492(4)
C3 H3A 0.9600
C3 H3B 0.9600
C3 H3C 0.9600
C4 C5 1.346(4)
C4 H4 0.9300
C5 C6 1.403(4)
C5 H5 0.9300
C6 N1 1.328(3)
C6 N2 1.376(3)
C7 N1 1.357(3)
C7 C8 1.384(3)
C7 C10 1.466(4)
C8 N2 1.391(3)
C8 S1 1.729(2)
C9 N3 1.130(3)
C9 S1 1.696(3)
C10 C11 1.380(3)
C10 C15 1.393(4)
C11 C12 1.368(4)
C11 H11 0.9300
C12 C13 1.368(4)
C12 Cl1 1.741(3)
C13 C14 1.380(4)
C13 H13 0.9300
C14 C15 1.364(4)
C14 H14 0.9300
C15 H15 0.9300
C16 C17 1.350(4)
C16 N5 1.365(3)
C16 H16 0.9300
C17 C19 1.412(4)
C17 C18 1.499(4)
C18 H18A 0.9600
C18 H18B 0.9600
C18 H18C 0.9600
C19 C20 1.349(4)
C19 H19 0.9300
C20 C21 1.393(3)
C20 H20 0.9300
C21 N4 1.329(3)
C21 N5 1.377(3)
C22 C24 1.382(3)
C22 N5 1.382(3)
C22 S2 1.739(3)
C23 N6 1.128(4)
C23 S2 1.693(3)
C24 N4 1.356(3)
C24 C25 1.465(3)
C25 C26 1.375(3)
C25 C30 1.388(3)
C26 C27 1.369(4)
C26 H26 0.9300
C27 C28 1.369(4)
C27 Cl2 1.737(3)
C28 C29 1.373(4)
C28 H28 0.9300
C29 C30 1.364(4)
C29 H29 0.9300
C30 H30 0.9300
